data_7018857
loop_
_publ_author_name
'Parast, Mohammad Sadegh Yazdan'
'Morsali, Ali'
'Ebrahimpour, Parisa'

_publ_section_title
;
 Synthesis and characterization of four new thallium(i) tetrazole
 supramolecular compounds with various secondary interactions; new
 precursors for thallium(iii) oxide nano-particles
;
_journal_issue 19
_journal_name_full 'Dalton Transactions'
_journal_page_first 5848
_journal_paper_doi 10.1039/c2dt12259f
_journal_volume 41
_journal_year 2012
_chemical_formula_moiety 'C4 H2 N4 Tl1'
_chemical_formula_sum 'C4 H2 N4 Tl'
_chemical_formula_weight 310.48
_chemical_name_common 56
_chemical_name_systematic
;
?
;
_space_group_IT_number 15
_symmetry_cell_setting monoclinic
_symmetry_space_group_name_Hall '-C 2yc'
_symmetry_space_group_name_H-M 'C 1 2/c 1'
_atom_sites_solution_hydrogens geom
_atom_sites_solution_primary direct
_atom_sites_solution_secondary difmap
_audit_creation_method SHELXL-97
_cell_angle_alpha 90.00
_cell_angle_beta 117.814(1)
_cell_angle_gamma 90.00
_cell_formula_units_Z 8
_cell_length_a 24.9570(6)
_cell_length_b 3.8807(1)
_cell_length_c 12.6821(3)
_cell_measurement_reflns_used 2249
_cell_measurement_temperature 100(2)
_cell_measurement_theta_max 27.56
_cell_measurement_theta_min 3.14
_cell_volume 1086.36(5)
_computing_cell_refinement 'Bruker APEX2'
_computing_data_collection 'Bruker APEX2'
_computing_data_reduction 'Bruker SAINT V7.68A'
_computing_molecular_graphics 'Bruker ShelXTL'
_computing_publication_material 'Bruker ShelXTL'
_computing_structure_refinement 'SHELXL-97 (Sheldrick, 2008)'
_computing_structure_solution 'SHELXS-97 (Sheldrick, 2008)'
_diffrn_ambient_temperature 100(2)
_diffrn_measured_fraction_theta_full 0.993
_diffrn_measured_fraction_theta_max 0.993
_diffrn_measurement_device_type 'Bruker APex II Kappa CCD area detector'
_diffrn_measurement_method 'phi and omega scans'
_diffrn_radiation_monochromator graphite
_diffrn_radiation_source 'fine-focus sealed tube'
_diffrn_radiation_type MoK\a
_diffrn_radiation_wavelength 0.71073
_diffrn_reflns_av_R_equivalents 0.0193
_diffrn_reflns_av_sigmaI/netI 0.0207
_diffrn_reflns_limit_h_max 32
_diffrn_reflns_limit_h_min -31
_diffrn_reflns_limit_k_max 5
_diffrn_reflns_limit_k_min -4
_diffrn_reflns_limit_l_max 16
_diffrn_reflns_limit_l_min -15
_diffrn_reflns_number 3609
_diffrn_reflns_theta_full 27.56
_diffrn_reflns_theta_max 27.56
_diffrn_reflns_theta_min 1.85
_exptl_absorpt_coefficient_mu 29.622
_exptl_absorpt_correction_T_max 0.1512
_exptl_absorpt_correction_T_min 0.0699
_exptl_absorpt_correction_type multi-scan
_exptl_absorpt_process_details 'SADABS V2008/1'
_exptl_crystal_colour colourless
_exptl_crystal_density_diffrn 3.797
_exptl_crystal_density_method 'not measured'
_exptl_crystal_description cuboid
_exptl_crystal_F_000 1080.0
_exptl_crystal_size_max 0.233
_exptl_crystal_size_mid 0.161
_exptl_crystal_size_min 0.089
_refine_diff_density_max 0.878
_refine_diff_density_min -1.717
_refine_diff_density_rms 0.289
_refine_ls_extinction_method none
_refine_ls_goodness_of_fit_ref 1.194
_refine_ls_hydrogen_treatment constr
_refine_ls_matrix_type full
_refine_ls_number_parameters 82
_refine_ls_number_reflns 1249
_refine_ls_number_restraints 0
_refine_ls_restrained_S_all 1.194
_refine_ls_R_factor_all 0.0222
_refine_ls_R_factor_gt 0.0205
_refine_ls_shift/su_max 0.001
_refine_ls_shift/su_mean 0.000
_refine_ls_structure_factor_coef Fsqd
_refine_ls_weighting_details 'calc w=1/[\s^2^(Fo^2^)+(0.0319P)^2^+9.3568P] where P=(Fo^2^+2Fc^2^)/3'
_refine_ls_weighting_scheme calc
_refine_ls_wR_factor_gt 0.0632
_refine_ls_wR_factor_ref 0.0641
_reflns_number_gt 1153
_reflns_number_total 1249
_reflns_threshold_expression >2sigma(I)
_cod_data_source_file c2dt12259f.txt
_cod_data_source_block morsali56_0m
_cod_depositor_comments
;
The following automatic conversions were performed:

'_symmetry_cell_setting' value 'Monoclinic' changed to 'monoclinic'
according to /home/saulius/struct/CIF-dictionaries/cif_core.dic
dictionary named 'cif_core.dic' version 2.4.1 from 2010-06-29.

Automatic conversion script
Id: cif_fix_values 1715 2011-07-08 13:25:40Z adriana 
;
_cod_original_sg_symbol_H-M 'C 2/c '
_cod_original_formula_sum 'C4 H2 N4 Tl1'
_cod_database_code 7018857

loop_
_symmetry_equiv_pos_as_xyz
'x, y, z'
'-x, y, -z+1/2'
'x+1/2, y+1/2, z'
'-x+1/2, y+1/2, -z+1/2'
'-x, -y, -z'
'x, -y, z-1/2'
'-x+1/2, -y+1/2, -z'
'x+1/2, -y+1/2, z-1/2'

loop_
_atom_site_label
_atom_site_type_symbol
_atom_site_fract_x
_atom_site_fract_y
_atom_site_fract_z
_atom_site_U_iso_or_equiv
_atom_site_adp_type
_atom_site_occupancy
_atom_site_symmetry_multiplicity
_atom_site_calc_flag
_atom_site_refinement_flags
Tl1 Tl 0.556432(9) 1.01209(4) 0.428479(17) 0.01085(11) Uani 1 1 d .
C1 C 0.6388(2) 0.5881(14) 0.7925(4) 0.0082(9) Uani 1 1 d .
C2 C 0.6958(2) 0.6708(12) 0.8996(4) 0.0076(9) Uani 1 1 d .
C3 C 0.7424(2) 0.8328(13) 0.8870(4) 0.0101(10) Uani 1 1 d .
H3 H 0.7374 0.8877 0.8099 0.012 Uiso 1 1 calc R
C4 C 0.7959(2) 0.9130(14) 0.9872(5) 0.0112(10) Uani 1 1 d .
H4 H 0.8274 1.0266 0.9786 0.013 Uiso 1 1 calc R
N1 N 0.6269(2) 0.6651(12) 0.6802(4) 0.0131(9) Uani 1 1 d .
N2 N 0.5697(2) 0.5538(13) 0.6122(5) 0.0150(10) Uani 1 1 d .
N3 N 0.5481(2) 0.4138(14) 0.6804(4) 0.0137(9) Uani 1 1 d .
N4 N 0.5909(2) 0.4363(12) 0.7950(4) 0.0124(9) Uani 1 1 d .

loop_
_atom_site_aniso_label
_atom_site_aniso_U_11
_atom_site_aniso_U_22
_atom_site_aniso_U_33
_atom_site_aniso_U_23
_atom_site_aniso_U_13
_atom_site_aniso_U_12
Tl1 0.01208(15) 0.01049(15) 0.01214(15) -0.00032(6) 0.00746(11) -0.00028(7)
C1 0.006(2) 0.011(2) 0.008(2) -0.001(2) 0.0032(18) 0.003(2)
C2 0.006(2) 0.007(2) 0.011(2) -0.0023(17) 0.0042(18) 0.0012(17)
C3 0.010(2) 0.014(2) 0.008(2) 0.0005(18) 0.0066(19) 0.0014(19)
C4 0.008(2) 0.010(2) 0.018(3) -0.001(2) 0.008(2) -0.002(2)
N1 0.011(2) 0.018(2) 0.010(2) -0.0008(17) 0.0053(17) -0.0017(18)
N2 0.012(2) 0.022(2) 0.010(2) -0.0017(18) 0.0038(19) -0.0009(19)
N3 0.010(2) 0.019(2) 0.013(2) -0.0041(18) 0.0060(19) -0.005(2)
N4 0.011(2) 0.015(2) 0.012(2) -0.0002(18) 0.0063(18) -0.0038(18)

loop_
_atom_type_symbol
_atom_type_description
_atom_type_scat_dispersion_real
_atom_type_scat_dispersion_imag
_atom_type_scat_source
C C 0.0033 0.0016 'International Tables Vol C Tables 4.2.6.8 and 6.1.1.4'
H H 0.0000 0.0000 'International Tables Vol C Tables 4.2.6.8 and 6.1.1.4'
N N 0.0061 0.0033 'International Tables Vol C Tables 4.2.6.8 and 6.1.1.4'
Tl Tl -2.8358 9.6688 'International Tables Vol C Tables 4.2.6.8 and 6.1.1.4'

loop_
_geom_angle_atom_site_label_1
_geom_angle_atom_site_label_2
_geom_angle_atom_site_label_3
_geom_angle
_geom_angle_site_symmetry_1
_geom_angle_site_symmetry_3
N2 Tl1 N4 98.93(14) . 6_565
N4 C1 N1 111.3(4) . .
N4 C1 C2 124.1(5) . .
N1 C1 C2 124.6(5) . .
C4 C2 C3 119.6(4) 7_667 .
C4 C2 C1 121.0(5) 7_667 .
C3 C2 C1 119.4(5) . .
C4 C3 C2 119.7(5) . .
C4 C3 H3 120.2 . .
C2 C3 H3 120.1 . .
C3 C4 C2 120.7(5) . 7_667
C3 C4 H4 119.6 . .
C2 C4 H4 119.6 7_667 .
C1 N1 N2 104.4(4) . .
N3 N2 N1 110.1(4) . .
N3 N2 Tl1 150.1(4) . .
N1 N2 Tl1 90.4(3) . .
N2 N3 N4 108.6(5) . .
C1 N4 N3 105.6(4) . .
C1 N4 Tl1 143.6(4) . 6_566
N3 N4 Tl1 107.3(3) . 6_566

loop_
_geom_bond_atom_site_label_1
_geom_bond_atom_site_label_2
_geom_bond_distance
_geom_bond_site_symmetry_2
Tl1 N2 2.825(5) .
Tl1 N4 2.827(5) 6_565
C1 N4 1.345(7) .
C1 N1 1.347(6) .
C1 C2 1.473(7) .
C2 C4 1.391(7) 7_667
C2 C3 1.396(7) .
C3 C4 1.382(7) .
C3 H3 0.9500 .
C4 C2 1.391(7) 7_667
C4 H4 0.9500 .
N1 N2 1.350(7) .
N2 N3 1.329(7) .
N3 N4 1.346(6) .
N4 Tl1 2.827(5) 6_566

loop_
_geom_torsion_atom_site_label_1
_geom_torsion_atom_site_label_2
_geom_torsion_atom_site_label_3
_geom_torsion_atom_site_label_4
_geom_torsion
_geom_torsion_site_symmetry_1
_geom_torsion_site_symmetry_4
N4 C1 C2 C4 1.4(8) . 7_667
N1 C1 C2 C4 179.0(5) . 7_667
N4 C1 C2 C3 -179.2(5) . .
N1 C1 C2 C3 -1.6(8) . .
C4 C2 C3 C4 -1.0(8) 7_667 .
C1 C2 C3 C4 179.6(5) . .
C2 C3 C4 C2 1.0(9) . 7_667
N4 C1 N1 N2 -0.2(6) . .
C2 C1 N1 N2 -178.1(5) . .
C1 N1 N2 N3 -0.4(6) . .
C1 N1 N2 Tl1 157.4(3) . .
N4 Tl1 N2 N3 -132.4(7) 6_565 .
N4 Tl1 N2 N1 93.0(3) 6_565 .
N1 N2 N3 N4 1.0(6) . .
Tl1 N2 N3 N4 -129.8(6) . .
N1 C1 N4 N3 0.8(6) . .
C2 C1 N4 N3 178.6(5) . .
N1 C1 N4 Tl1 154.8(5) . 6_566
C2 C1 N4 Tl1 -27.4(9) . 6_566
N2 N3 N4 C1 -1.1(6) . .
N2 N3 N4 Tl1 -165.2(4) . 6_566
